data_7126785
loop_
_publ_author_name
'Alexandropoulos, Dimitris I.'
'Vignesh, Kuduva R.'
'Xie, Haomiao'
'Dunbar, Kim R.'

_publ_section_title
;
 Quinoxaline radical-bridged transition metal complexes with very strong
 antiferromagnetic coupling.
;
_journal_issue 64
_journal_name_full 'Chemical communications (Cambridge, England)'
_journal_page_first 9122
_journal_page_last 9125
_journal_paper_doi 10.1039/d0cc03713c
_journal_volume 56
_journal_year 2020
_chemical_formula_moiety 'C18 H12 Cl4 Co2 N4, C20 H30 Co'
_chemical_formula_sum 'C38 H42 Cl4 Co3 N4'
_chemical_formula_weight 873.34
_space_group_crystal_system monoclinic
_space_group_IT_number 14
_space_group_name_Hall '-P 2ybc'
_space_group_name_H-M_alt 'P 1 21/c 1'
_atom_sites_solution_hydrogens geom
_audit_creation_date 2017-11-14
_audit_creation_method
;
Olex2 1.2
(compiled 2015.09.30 svn.r3233 for OlexSys, GUI svn.r5103)
;
_audit_update_record
;
2020-05-21 deposited with the CCDC.	2020-06-29 downloaded from the CCDC.
;
_cell_angle_alpha 90
_cell_angle_beta 102.5260(10)
_cell_angle_gamma 90
_cell_formula_units_Z 4
_cell_length_a 13.3704(4)
_cell_length_b 15.8172(5)
_cell_length_c 18.5339(6)
_cell_measurement_reflns_used 9808
_cell_measurement_temperature 100.0
_cell_measurement_theta_max 68.69
_cell_measurement_theta_min 3.71
_cell_volume 3826.3(2)
_computing_cell_refinement 'SAINT v8.37A (Bruker, 2015)'
_computing_data_collection 'APEX3(Bruker-AXS, 2015)'
_computing_data_reduction 'SAINT+ Ver. 8.34A (Bruker-AXS, 2014)'
_computing_molecular_graphics 'Olex2 (Dolomanov et al., 2009)'
_computing_publication_material 'Olex2 (Dolomanov et al., 2009)'
_computing_structure_refinement 'XL (Sheldrick, 2008)'
_computing_structure_solution 'ShelXS-1997 (Sheldrick, 2008)'
_diffrn_ambient_temperature 100.0
_diffrn_detector_area_resol_mean 10.5
_diffrn_detector_type 'CMOS area detector'
_diffrn_measured_fraction_theta_full 0.998
_diffrn_measured_fraction_theta_max 0.998
_diffrn_measurement_device 'three-circle diffractometer'
_diffrn_measurement_device_type 'Bruker PHOTON area detector'
_diffrn_measurement_method '0.5\ \w and 0.5\ \f scans'
_diffrn_radiation_collimation 'focusing mirrors'
_diffrn_radiation_monochromator 'mirror optics'
_diffrn_radiation_probe x-ray
_diffrn_radiation_type CuK\a
_diffrn_radiation_wavelength 1.54178
_diffrn_reflns_av_R_equivalents 0.0706
_diffrn_reflns_av_unetI/netI 0.0377
_diffrn_reflns_Laue_measured_fraction_full 0.998
_diffrn_reflns_Laue_measured_fraction_max 0.998
_diffrn_reflns_limit_h_max 16
_diffrn_reflns_limit_h_min -16
_diffrn_reflns_limit_k_max 19
_diffrn_reflns_limit_k_min -19
_diffrn_reflns_limit_l_max 22
_diffrn_reflns_limit_l_min -22
_diffrn_reflns_number 56580
_diffrn_reflns_point_group_measured_fraction_full 0.998
_diffrn_reflns_point_group_measured_fraction_max 0.998
_diffrn_reflns_theta_full 67.679
_diffrn_reflns_theta_max 68.734
_diffrn_reflns_theta_min 3.386
_diffrn_source 'microfocus sealed X-ray tube'
_diffrn_source_type 'Incoatec I\ms'
_exptl_absorpt_coefficient_mu 12.889
_exptl_absorpt_correction_T_max 0.3757
_exptl_absorpt_correction_T_min 0.0939
_exptl_absorpt_correction_type multi-scan
_exptl_absorpt_process_details
;
SADABS-2016/2 (Bruker,2016/2) was used for absorption correction.
wR2(int) was 0.1627 before and 0.0881 after correction.
The Ratio of minimum to maximum transmission is 0.2499.
The \l/2 correction factor is Not present.
;
_exptl_crystal_colour green
_exptl_crystal_colour_primary green
_exptl_crystal_density_diffrn 1.516
_exptl_crystal_density_method 'not measured'
_exptl_crystal_description block
_exptl_crystal_F_000 1788
_exptl_crystal_size_max 0.1
_exptl_crystal_size_mid 0.05
_exptl_crystal_size_min 0.04
_refine_diff_density_max 0.922
_refine_diff_density_min -0.865
_refine_diff_density_rms 0.093
_refine_ls_extinction_method none
_refine_ls_goodness_of_fit_ref 1.051
_refine_ls_hydrogen_treatment constr
_refine_ls_matrix_type full
_refine_ls_number_parameters 452
_refine_ls_number_reflns 7068
_refine_ls_number_restraints 0
_refine_ls_restrained_S_all 1.051
_refine_ls_R_factor_all 0.0588
_refine_ls_R_factor_gt 0.0505
_refine_ls_shift/su_max 0.000
_refine_ls_shift/su_mean 0.000
_refine_ls_structure_factor_coef Fsqd
_refine_ls_weighting_details 'w=1/[\s^2^(Fo^2^)+(0.0382P)^2^+15.3513P] where P=(Fo^2^+2Fc^2^)/3'
_refine_ls_weighting_scheme calc
_refine_ls_wR_factor_gt 0.1133
_refine_ls_wR_factor_ref 0.1207
_reflns_Friedel_coverage 0.000
_reflns_number_gt 6362
_reflns_number_total 7068
_reflns_threshold_expression 'I > 2\s(I)'
_cod_data_source_file d0cc03713c2.cif
_cod_data_source_block da820_0m_a
_cod_depositor_comments 'Adding full bibliography for 7126785--7126787.cif.'
_cod_database_code 7126785
_shelx_space_group_comment
;
The symmetry employed for this shelxl refinement is uniquely defined
by the following loop, which should always be used as a source of
symmetry information in preference to the above space-group names.
They are only intended as comments.
;
_olex2_refinement_description
;
1. Fixed Uiso
 At 1.2 times of:
  All C(H) groups
 At 1.5 times of:
  All C(H,H,H) groups
2.a Aromatic/amide H refined with riding coordinates:
 C2(H2), C3(H3), C4(H4), C5(H5), C10(H10), C11(H11), C12(H12), C13(H13),
 C15(H15), C16(H16), C17(H17), C18(H18)
2.b Idealised Me refined as rotating group:
 C24(H24A,H24B,H24C), C25(H25A,H25B,H25C), C26(H26A,H26B,H26C), C27(H27A,H27B,
 H27C), C28(H28A,H28B,H28C), C34(H34A,H34B,H34C), C35(H35A,H35B,H35C), C36(H36A,
 H36B,H36C), C37(H37A,H37B,H37C), C38(H38A,H38B,H38C)
;
_shelx_shelxl_version_number 2014/7
_olex2_submission_special_instructions 'No special instructions were received'

loop_
_space_group_symop_operation_xyz
'x, y, z'
'-x, y+1/2, -z+1/2'
'-x, -y, -z'
'x, -y-1/2, z-1/2'

loop_
_atom_site_label
_atom_site_type_symbol
_atom_site_fract_x
_atom_site_fract_y
_atom_site_fract_z
_atom_site_U_iso_or_equiv
_atom_site_adp_type
_atom_site_occupancy
_atom_site_site_symmetry_order
_atom_site_calc_flag
_atom_site_refinement_flags_posn
_atom_site_refinement_flags_adp
_atom_site_refinement_flags_occupancy
_atom_site_disorder_assembly
_atom_site_disorder_group
Co1 Co 0.59090(4) 0.23854(4) 0.32945(3) 0.01746(15) Uani 1 1 d . . . . .
Co2 Co 0.73370(4) 0.60856(4) 0.49266(3) 0.01995(15) Uani 1 1 d . . . . .
Cl1 Cl 0.66517(9) 0.16572(6) 0.25283(6) 0.0335(2) Uani 1 1 d . . . . .
Cl2 Cl 0.54445(7) 0.15166(6) 0.41170(5) 0.0253(2) Uani 1 1 d . . . . .
Cl3 Cl 0.80820(7) 0.70973(6) 0.43839(6) 0.0300(2) Uani 1 1 d . . . . .
Cl4 Cl 0.77740(8) 0.60275(7) 0.61624(6) 0.0361(3) Uani 1 1 d . . . . .
N1 N 0.6563(2) 0.34700(19) 0.36439(17) 0.0179(6) Uani 1 1 d . . . . .
N2 N 0.7075(2) 0.49657(19) 0.44700(17) 0.0169(6) Uani 1 1 d . . . . .
N3 N 0.4768(2) 0.3182(2) 0.27943(17) 0.0218(7) Uani 1 1 d . . . . .
N4 N 0.5799(2) 0.6172(2) 0.45566(17) 0.0205(7) Uani 1 1 d . . . . .
C1 C 0.7789(3) 0.4317(2) 0.4503(2) 0.0173(7) Uani 1 1 d . . . . .
C2 C 0.8758(3) 0.4400(2) 0.4967(2) 0.0225(8) Uani 1 1 d . . . . .
H2 H 0.8931 0.4901 0.5248 0.027 Uiso 1 1 calc R . . . .
C3 C 0.9465(3) 0.3755(3) 0.5018(2) 0.0229(8) Uani 1 1 d . . . . .
H3 H 1.0121 0.3811 0.5337 0.027 Uiso 1 1 calc R . . . .
C4 C 0.9213(3) 0.3017(3) 0.4598(2) 0.0239(8) Uani 1 1 d . . . . .
H4 H 0.9707 0.2580 0.4624 0.029 Uiso 1 1 calc R . . . .
C5 C 0.8257(3) 0.2919(2) 0.4149(2) 0.0219(8) Uani 1 1 d . . . . .
H5 H 0.8089 0.2413 0.3872 0.026 Uiso 1 1 calc R . . . .
C6 C 0.7525(3) 0.3572(2) 0.4100(2) 0.0182(7) Uani 1 1 d . . . . .
C7 C 0.5894(3) 0.4131(2) 0.35898(19) 0.0160(7) Uani 1 1 d . . . . .
C8 C 0.6115(3) 0.4837(2) 0.4048(2) 0.0169(7) Uani 1 1 d . . . . .
C9 C 0.4977(3) 0.4003(2) 0.2985(2) 0.0178(7) Uani 1 1 d . . . . .
C10 C 0.4418(3) 0.4655(2) 0.25782(19) 0.0185(7) Uani 1 1 d . . . . .
H10 H 0.4591 0.5228 0.2699 0.022 Uiso 1 1 calc R . . . .
C11 C 0.3612(3) 0.4463(3) 0.2000(2) 0.0228(8) Uani 1 1 d . . . . .
H11 H 0.3225 0.4902 0.1721 0.027 Uiso 1 1 calc R . . . .
C12 C 0.3372(3) 0.3623(3) 0.1829(2) 0.0267(9) Uani 1 1 d . . . . .
H12 H 0.2804 0.3476 0.1445 0.032 Uiso 1 1 calc R . . . .
C13 C 0.3984(3) 0.3001(3) 0.2235(2) 0.0239(8) Uani 1 1 d . . . . .
H13 H 0.3839 0.2425 0.2109 0.029 Uiso 1 1 calc R . . . .
C14 C 0.5362(3) 0.5475(2) 0.41926(19) 0.0168(7) Uani 1 1 d . . . . .
C15 C 0.4309(3) 0.5357(3) 0.4060(2) 0.0196(8) Uani 1 1 d . . . . .
H15 H 0.4007 0.4856 0.3825 0.023 Uiso 1 1 calc R . . . .
C16 C 0.3706(3) 0.5978(3) 0.4274(2) 0.0232(8) Uani 1 1 d . . . . .
H16 H 0.2982 0.5916 0.4172 0.028 Uiso 1 1 calc R . . . .
C17 C 0.4158(3) 0.6688(3) 0.4637(2) 0.0257(9) Uani 1 1 d . . . . .
H17 H 0.3752 0.7120 0.4787 0.031 Uiso 1 1 calc R . . . .
C18 C 0.5208(3) 0.6760(3) 0.4775(2) 0.0245(8) Uani 1 1 d . . . . .
H18 H 0.5524 0.7241 0.5035 0.029 Uiso 1 1 calc R . . . .
Co3 Co 0.84713(4) 0.48351(4) 0.15390(3) 0.01706(15) Uani 1 1 d . . . . .
C19 C 0.9683(3) 0.5552(3) 0.1388(2) 0.0274(9) Uani 1 1 d . . . . .
C20 C 0.9599(3) 0.4795(3) 0.0951(2) 0.0241(8) Uani 1 1 d . . . . .
C21 C 0.8607(3) 0.4799(3) 0.0462(2) 0.0239(8) Uani 1 1 d . . . . .
C22 C 0.8083(3) 0.5546(3) 0.0599(2) 0.0268(9) Uani 1 1 d . . . . .
C23 C 0.8731(3) 0.6010(3) 0.1164(2) 0.0277(9) Uani 1 1 d . . . . .
C24 C 1.0593(4) 0.5829(4) 0.1954(3) 0.0420(12) Uani 1 1 d . . . . .
H24A H 1.0369 0.6189 0.2320 0.063 Uiso 1 1 calc GR . . . .
H24B H 1.1058 0.6148 0.1714 0.063 Uiso 1 1 calc GR . . . .
H24C H 1.0949 0.5332 0.2201 0.063 Uiso 1 1 calc GR . . . .
C25 C 1.0403(3) 0.4131(3) 0.0984(3) 0.0346(10) Uani 1 1 d . . . . .
H25A H 1.0890 0.4161 0.1462 0.052 Uiso 1 1 calc GR . . . .
H25B H 1.0767 0.4225 0.0585 0.052 Uiso 1 1 calc GR . . . .
H25C H 1.0080 0.3572 0.0926 0.052 Uiso 1 1 calc GR . . . .
C26 C 0.8223(4) 0.4151(3) -0.0117(2) 0.0347(10) Uani 1 1 d . . . . .
H26A H 0.8503 0.3596 0.0055 0.052 Uiso 1 1 calc GR . . . .
H26B H 0.8441 0.4301 -0.0573 0.052 Uiso 1 1 calc GR . . . .
H26C H 0.7473 0.4131 -0.0214 0.052 Uiso 1 1 calc GR . . . .
C27 C 0.7023(4) 0.5812(3) 0.0191(3) 0.0418(12) Uani 1 1 d . . . . .
H27A H 0.6679 0.5333 -0.0094 0.063 Uiso 1 1 calc GR . . . .
H27B H 0.7080 0.6280 -0.0145 0.063 Uiso 1 1 calc GR . . . .
H27C H 0.6624 0.5997 0.0548 0.063 Uiso 1 1 calc GR . . . .
C28 C 0.8484(4) 0.6857(3) 0.1445(3) 0.0430(12) Uani 1 1 d . . . . .
H28A H 0.7744 0.6898 0.1412 0.065 Uiso 1 1 calc GR . . . .
H28B H 0.8699 0.7303 0.1145 0.065 Uiso 1 1 calc GR . . . .
H28C H 0.8847 0.6923 0.1961 0.065 Uiso 1 1 calc GR . . . .
C29 C 0.8532(3) 0.4743(3) 0.2644(2) 0.0263(9) Uani 1 1 d . . . . .
C30 C 0.8795(3) 0.3953(3) 0.2363(2) 0.0281(9) Uani 1 1 d . . . . .
C31 C 0.7968(3) 0.3681(3) 0.1798(2) 0.0273(9) Uani 1 1 d . . . . .
C32 C 0.7163(3) 0.4295(3) 0.1739(2) 0.0237(8) Uani 1 1 d . . . . .
C33 C 0.7511(3) 0.4956(3) 0.2261(2) 0.0219(8) Uani 1 1 d . . . . .
C34 C 0.9190(4) 0.5236(4) 0.3251(2) 0.0423(13) Uani 1 1 d . . . . .
H34A H 0.9912 0.5149 0.3240 0.063 Uiso 1 1 calc GR . . . .
H34B H 0.9069 0.5045 0.3728 0.063 Uiso 1 1 calc GR . . . .
H34C H 0.9023 0.5838 0.3186 0.063 Uiso 1 1 calc GR . . . .
C35 C 0.9765(4) 0.3462(4) 0.2630(3) 0.0467(13) Uani 1 1 d . . . . .
H35A H 0.9945 0.3162 0.2214 0.070 Uiso 1 1 calc GR . . . .
H35B H 0.9664 0.3053 0.3005 0.070 Uiso 1 1 calc GR . . . .
H35C H 1.0320 0.3851 0.2847 0.070 Uiso 1 1 calc GR . . . .
C36 C 0.7915(4) 0.2887(3) 0.1353(3) 0.0454(13) Uani 1 1 d . . . . .
H36A H 0.7477 0.2981 0.0862 0.068 Uiso 1 1 calc GR . . . .
H36B H 0.7628 0.2431 0.1603 0.068 Uiso 1 1 calc GR . . . .
H36C H 0.8605 0.2730 0.1302 0.068 Uiso 1 1 calc GR . . . .
C37 C 0.6131(3) 0.4226(4) 0.1233(2) 0.0384(12) Uani 1 1 d . . . . .
H37A H 0.5802 0.4783 0.1176 0.058 Uiso 1 1 calc GR . . . .
H37B H 0.5706 0.3830 0.1443 0.058 Uiso 1 1 calc GR . . . .
H37C H 0.6206 0.4020 0.0749 0.058 Uiso 1 1 calc GR . . . .
C38 C 0.6925(4) 0.5717(3) 0.2401(3) 0.0334(10) Uani 1 1 d . . . . .
H38A H 0.7398 0.6191 0.2545 0.050 Uiso 1 1 calc GR . . . .
H38B H 0.6570 0.5596 0.2800 0.050 Uiso 1 1 calc GR . . . .
H38C H 0.6422 0.5864 0.1951 0.050 Uiso 1 1 calc GR . . . .

loop_
_atom_site_aniso_label
_atom_site_aniso_U_11
_atom_site_aniso_U_22
_atom_site_aniso_U_33
_atom_site_aniso_U_23
_atom_site_aniso_U_13
_atom_site_aniso_U_12
Co1 0.0182(3) 0.0169(3) 0.0163(3) -0.0009(2) 0.0016(2) -0.0015(2)
Co2 0.0170(3) 0.0185(3) 0.0218(3) -0.0030(2) -0.0015(2) -0.0003(2)
Cl1 0.0470(6) 0.0270(5) 0.0319(5) -0.0093(4) 0.0206(5) -0.0073(4)
Cl2 0.0265(5) 0.0264(5) 0.0238(5) 0.0037(4) 0.0073(4) -0.0014(4)
Cl3 0.0179(4) 0.0276(5) 0.0432(6) 0.0093(4) 0.0039(4) 0.0030(4)
Cl4 0.0379(6) 0.0414(6) 0.0242(5) -0.0052(4) -0.0042(4) -0.0133(5)
N1 0.0159(15) 0.0190(15) 0.0187(15) 0.0017(12) 0.0030(12) 0.0012(12)
N2 0.0125(14) 0.0173(15) 0.0193(15) 0.0000(12) -0.0002(12) 0.0013(12)
N3 0.0221(16) 0.0227(17) 0.0200(16) -0.0039(13) 0.0030(13) -0.0048(13)
N4 0.0182(15) 0.0242(17) 0.0178(16) -0.0012(13) 0.0014(12) 0.0053(13)
C1 0.0146(17) 0.0191(18) 0.0183(18) -0.0004(14) 0.0039(14) 0.0001(14)
C2 0.0150(18) 0.0215(19) 0.029(2) -0.0024(16) -0.0004(15) -0.0015(15)
C3 0.0128(17) 0.026(2) 0.028(2) 0.0009(16) -0.0004(15) 0.0019(15)
C4 0.0162(18) 0.027(2) 0.029(2) 0.0036(17) 0.0053(16) 0.0053(16)
C5 0.0196(19) 0.0207(19) 0.025(2) -0.0022(16) 0.0049(15) 0.0018(15)
C6 0.0128(17) 0.0202(18) 0.0214(18) 0.0023(15) 0.0035(14) 0.0008(14)
C7 0.0150(17) 0.0166(17) 0.0166(18) 0.0020(14) 0.0036(14) 0.0022(14)
C8 0.0141(17) 0.0196(18) 0.0164(17) 0.0031(14) 0.0023(14) 0.0000(14)
C9 0.0161(17) 0.0213(19) 0.0160(17) -0.0020(14) 0.0031(14) -0.0018(14)
C10 0.0201(18) 0.0205(18) 0.0138(17) 0.0017(14) 0.0014(14) 0.0010(15)
C11 0.0200(19) 0.029(2) 0.0176(19) 0.0004(16) -0.0012(15) 0.0047(16)
C12 0.0213(19) 0.033(2) 0.021(2) -0.0015(17) -0.0066(16) -0.0023(17)
C13 0.0230(19) 0.025(2) 0.0205(19) -0.0031(16) -0.0020(15) -0.0046(16)
C14 0.0176(18) 0.0207(18) 0.0118(16) 0.0010(14) 0.0024(14) 0.0048(14)
C15 0.0169(18) 0.029(2) 0.0121(17) 0.0031(15) 0.0013(14) 0.0028(15)
C16 0.0172(18) 0.038(2) 0.0147(18) 0.0037(16) 0.0035(14) 0.0067(16)
C17 0.026(2) 0.032(2) 0.0190(19) 0.0011(16) 0.0045(16) 0.0130(17)
C18 0.028(2) 0.027(2) 0.0178(19) -0.0025(16) 0.0027(16) 0.0050(16)
Co3 0.0168(3) 0.0199(3) 0.0147(3) 0.0006(2) 0.0039(2) -0.0030(2)
C19 0.027(2) 0.030(2) 0.029(2) -0.0040(17) 0.0144(17) -0.0145(17)
C20 0.023(2) 0.028(2) 0.026(2) 0.0002(16) 0.0131(16) -0.0034(16)
C21 0.027(2) 0.027(2) 0.0196(19) 0.0001(16) 0.0083(16) -0.0033(16)
C22 0.034(2) 0.031(2) 0.0192(19) 0.0062(17) 0.0134(17) 0.0031(18)
C23 0.037(2) 0.022(2) 0.030(2) 0.0022(17) 0.0194(19) -0.0037(17)
C24 0.031(2) 0.058(3) 0.040(3) -0.011(2) 0.015(2) -0.021(2)
C25 0.024(2) 0.039(3) 0.044(3) 0.004(2) 0.017(2) 0.0037(19)
C26 0.040(3) 0.043(3) 0.023(2) -0.0067(19) 0.0097(19) -0.005(2)
C27 0.041(3) 0.053(3) 0.034(3) 0.016(2) 0.011(2) 0.018(2)
C28 0.063(3) 0.020(2) 0.055(3) -0.004(2) 0.033(3) -0.008(2)
C29 0.022(2) 0.042(2) 0.0149(18) 0.0008(17) 0.0045(15) -0.0080(18)
C30 0.025(2) 0.038(2) 0.023(2) 0.0157(18) 0.0087(16) 0.0033(18)
C31 0.030(2) 0.025(2) 0.030(2) 0.0045(17) 0.0113(17) -0.0057(17)
C32 0.0171(18) 0.031(2) 0.024(2) 0.0035(16) 0.0071(15) -0.0056(16)
C33 0.0222(19) 0.028(2) 0.0167(18) 0.0018(15) 0.0074(15) -0.0047(16)
C34 0.033(2) 0.073(4) 0.021(2) -0.008(2) 0.0053(19) -0.019(2)
C35 0.037(3) 0.064(4) 0.038(3) 0.022(3) 0.006(2) 0.014(2)
C36 0.060(3) 0.026(2) 0.060(3) -0.008(2) 0.033(3) -0.014(2)
C37 0.017(2) 0.069(3) 0.028(2) -0.008(2) 0.0019(17) -0.013(2)
C38 0.038(2) 0.036(2) 0.032(2) -0.0012(19) 0.019(2) 0.000(2)

loop_
_atom_type_symbol
_atom_type_description
_atom_type_scat_dispersion_real
_atom_type_scat_dispersion_imag
_atom_type_scat_source
C C 0.0181 0.0091 'International Tables Vol C Tables 4.2.6.8 and 6.1.1.4'
H H 0.0000 0.0000 'International Tables Vol C Tables 4.2.6.8 and 6.1.1.4'
Cl Cl 0.3639 0.7018 'International Tables Vol C Tables 4.2.6.8 and 6.1.1.4'
Co Co -2.3653 3.6143 'International Tables Vol C Tables 4.2.6.8 and 6.1.1.4'
N N 0.0311 0.0180 'International Tables Vol C Tables 4.2.6.8 and 6.1.1.4'

loop_
_geom_angle_atom_site_label_1
_geom_angle_atom_site_label_2
_geom_angle_atom_site_label_3
_geom_angle
_geom_angle_site_symmetry_1
_geom_angle_site_symmetry_3
_geom_angle_publ_flag
Cl1 Co1 Cl2 110.21(4) . . ?
N1 Co1 Cl1 115.67(10) . . ?
N1 Co1 Cl2 118.67(10) . . ?
N1 Co1 N3 81.17(12) . . ?
N3 Co1 Cl1 115.04(10) . . ?
N3 Co1 Cl2 113.46(10) . . ?
Cl3 Co2 Cl4 116.53(5) . . ?
N2 Co2 Cl3 120.48(10) . . ?
N2 Co2 Cl4 112.75(10) . . ?
N2 Co2 N4 80.91(13) . . ?
N4 Co2 Cl3 108.52(10) . . ?
N4 Co2 Cl4 111.69(10) . . ?
C6 N1 Co1 126.0(2) . . ?
C7 N1 Co1 113.9(2) . . ?
C7 N1 C6 117.5(3) . . ?
C1 N2 Co2 126.1(2) . . ?
C8 N2 Co2 116.1(2) . . ?
C8 N2 C1 117.7(3) . . ?
C9 N3 Co1 112.4(2) . . ?
C13 N3 Co1 127.2(3) . . ?
C13 N3 C9 119.3(3) . . ?
C14 N4 Co2 114.2(2) . . ?
C18 N4 Co2 124.5(3) . . ?
C18 N4 C14 119.7(3) . . ?
N2 C1 C2 119.5(3) . . ?
N2 C1 C6 120.4(3) . . ?
C2 C1 C6 120.0(3) . . ?
C1 C2 H2 119.9 . . ?
C3 C2 C1 120.2(4) . . ?
C3 C2 H2 119.9 . . ?
C2 C3 H3 120.0 . . ?
C2 C3 C4 119.9(3) . . ?
C4 C3 H3 120.0 . . ?
C3 C4 H4 119.7 . . ?
C5 C4 C3 120.7(4) . . ?
C5 C4 H4 119.7 . . ?
C4 C5 H5 120.1 . . ?
C4 C5 C6 119.8(4) . . ?
C6 C5 H5 120.1 . . ?
N1 C6 C1 121.1(3) . . ?
N1 C6 C5 119.5(3) . . ?
C1 C6 C5 119.4(3) . . ?
N1 C7 C8 121.3(3) . . ?
N1 C7 C9 111.8(3) . . ?
C8 C7 C9 126.9(3) . . ?
N2 C8 C7 121.1(3) . . ?
N2 C8 C14 112.6(3) . . ?
C7 C8 C14 126.1(3) . . ?
N3 C9 C7 114.6(3) . . ?
N3 C9 C10 120.7(3) . . ?
C10 C9 C7 124.4(3) . . ?
C9 C10 H10 120.2 . . ?
C11 C10 C9 119.6(4) . . ?
C11 C10 H10 120.2 . . ?
C10 C11 H11 120.3 . . ?
C10 C11 C12 119.5(4) . . ?
C12 C11 H11 120.3 . . ?
C11 C12 H12 120.9 . . ?
C11 C12 C13 118.3(3) . . ?
C13 C12 H12 120.9 . . ?
N3 C13 C12 122.6(4) . . ?
N3 C13 H13 118.7 . . ?
C12 C13 H13 118.7 . . ?
N4 C14 C8 113.8(3) . . ?
N4 C14 C15 120.7(3) . . ?
C15 C14 C8 125.1(3) . . ?
C14 C15 H15 120.5 . . ?
C16 C15 C14 119.0(4) . . ?
C16 C15 H15 120.5 . . ?
C15 C16 H16 120.1 . . ?
C17 C16 C15 119.9(4) . . ?
C17 C16 H16 120.1 . . ?
C16 C17 H17 120.7 . . ?
C18 C17 C16 118.6(4) . . ?
C18 C17 H17 120.7 . . ?
N4 C18 C17 122.2(4) . . ?
N4 C18 H18 118.9 . . ?
C17 C18 H18 118.9 . . ?
C19 Co3 C32 170.81(17) . . ?
C19 Co3 C33 131.54(16) . . ?
C20 Co3 C19 41.10(16) . . ?
C20 Co3 C30 108.39(17) . . ?
C20 Co3 C32 147.12(17) . . ?
C20 Co3 C33 170.98(16) . . ?
C21 Co3 C19 68.95(16) . . ?
C21 Co3 C20 41.11(16) . . ?
C21 Co3 C30 131.38(17) . . ?
C21 Co3 C32 115.11(16) . . ?
C21 Co3 C33 147.04(16) . . ?
C22 Co3 C19 68.92(17) . . ?
C22 Co3 C20 69.09(17) . . ?
C22 Co3 C21 40.79(16) . . ?
C22 Co3 C30 170.32(18) . . ?
C22 Co3 C32 108.31(17) . . ?
C22 Co3 C33 115.14(16) . . ?
C23 Co3 C19 41.40(18) . . ?
C23 Co3 C20 69.32(16) . . ?
C23 Co3 C21 68.60(16) . . ?
C23 Co3 C22 40.45(18) . . ?
C23 Co3 C30 148.42(18) . . ?
C23 Co3 C32 130.99(17) . . ?
C23 Co3 C33 108.29(16) . . ?
C29 Co3 C19 108.53(17) . . ?
C29 Co3 C20 131.35(17) . . ?
C29 Co3 C21 170.81(17) . . ?
C29 Co3 C22 147.54(18) . . ?
C29 Co3 C23 115.80(17) . . ?
C29 Co3 C30 40.92(18) . . ?
C29 Co3 C31 69.01(17) . . ?
C29 Co3 C32 68.79(16) . . ?
C29 Co3 C33 41.07(16) . . ?
C30 Co3 C19 115.78(18) . . ?
C30 Co3 C32 68.40(16) . . ?
C30 Co3 C33 68.79(16) . . ?
C31 Co3 C19 147.14(18) . . ?
C31 Co3 C20 114.64(17) . . ?
C31 Co3 C21 108.00(17) . . ?
C31 Co3 C22 131.15(18) . . ?
C31 Co3 C23 170.18(18) . . ?
C31 Co3 C30 40.53(17) . . ?
C31 Co3 C32 41.12(17) . . ?
C31 Co3 C33 69.21(17) . . ?
C32 Co3 C33 40.83(16) . . ?
C20 C19 Co3 69.4(2) . . ?
C20 C19 C23 107.5(4) . . ?
C20 C19 C24 126.5(4) . . ?
C23 C19 Co3 69.0(2) . . ?
C23 C19 C24 126.1(4) . . ?
C24 C19 Co3 128.0(3) . . ?
C19 C20 Co3 69.5(2) . . ?
C19 C20 C25 126.6(4) . . ?
C21 C20 Co3 69.4(2) . . ?
C21 C20 C19 107.5(4) . . ?
C21 C20 C25 125.9(4) . . ?
C25 C20 Co3 127.4(3) . . ?
C20 C21 Co3 69.5(2) . . ?
C20 C21 C26 125.3(4) . . ?
C22 C21 Co3 69.6(2) . . ?
C22 C21 C20 108.3(4) . . ?
C22 C21 C26 126.3(4) . . ?
C26 C21 Co3 129.2(3) . . ?
C21 C22 Co3 69.6(2) . . ?
C21 C22 C27 125.8(4) . . ?
C23 C22 Co3 69.6(2) . . ?
C23 C22 C21 108.5(4) . . ?
C23 C22 C27 125.7(4) . . ?
C27 C22 Co3 128.0(3) . . ?
C19 C23 Co3 69.6(2) . . ?
C19 C23 C28 126.5(4) . . ?
C22 C23 Co3 70.0(2) . . ?
C22 C23 C19 108.3(4) . . ?
C22 C23 C28 125.1(4) . . ?
C28 C23 Co3 129.0(3) . . ?
C19 C24 H24A 109.5 . . ?
C19 C24 H24B 109.5 . . ?
C19 C24 H24C 109.5 . . ?
H24A C24 H24B 109.5 . . ?
H24A C24 H24C 109.5 . . ?
H24B C24 H24C 109.5 . . ?
C20 C25 H25A 109.5 . . ?
C20 C25 H25B 109.5 . . ?
C20 C25 H25C 109.5 . . ?
H25A C25 H25B 109.5 . . ?
H25A C25 H25C 109.5 . . ?
H25B C25 H25C 109.5 . . ?
C21 C26 H26A 109.5 . . ?
C21 C26 H26B 109.5 . . ?
C21 C26 H26C 109.5 . . ?
H26A C26 H26B 109.5 . . ?
H26A C26 H26C 109.5 . . ?
H26B C26 H26C 109.5 . . ?
C22 C27 H27A 109.5 . . ?
C22 C27 H27B 109.5 . . ?
C22 C27 H27C 109.5 . . ?
H27A C27 H27B 109.5 . . ?
H27A C27 H27C 109.5 . . ?
H27B C27 H27C 109.5 . . ?
C23 C28 H28A 109.5 . . ?
C23 C28 H28B 109.5 . . ?
C23 C28 H28C 109.5 . . ?
H28A C28 H28B 109.5 . . ?
H28A C28 H28C 109.5 . . ?
H28B C28 H28C 109.5 . . ?
C30 C29 Co3 69.8(2) . . ?
C30 C29 C33 108.0(3) . . ?
C30 C29 C34 125.6(4) . . ?
C33 C29 Co3 70.1(2) . . ?
C33 C29 C34 126.4(4) . . ?
C34 C29 Co3 127.6(3) . . ?
C29 C30 Co3 69.2(2) . . ?
C29 C30 C35 126.7(4) . . ?
C31 C30 Co3 69.5(2) . . ?
C31 C30 C29 108.7(4) . . ?
C31 C30 C35 124.6(4) . . ?
C35 C30 Co3 128.9(3) . . ?
C30 C31 Co3 70.0(2) . . ?
C30 C31 C32 107.7(4) . . ?
C30 C31 C36 126.8(4) . . ?
C32 C31 Co3 69.9(2) . . ?
C32 C31 C36 125.4(4) . . ?
C36 C31 Co3 126.9(3) . . ?
C31 C32 Co3 68.9(2) . . ?
C31 C32 C37 125.0(4) . . ?
C33 C32 Co3 69.7(2) . . ?
C33 C32 C31 108.2(3) . . ?
C33 C32 C37 126.7(4) . . ?
C37 C32 Co3 128.7(3) . . ?
C29 C33 Co3 68.8(2) . . ?
C29 C33 C38 125.7(4) . . ?
C32 C33 Co3 69.5(2) . . ?
C32 C33 C29 107.3(4) . . ?
C32 C33 C38 127.0(4) . . ?
C38 C33 Co3 128.0(3) . . ?
C29 C34 H34A 109.5 . . ?
C29 C34 H34B 109.5 . . ?
C29 C34 H34C 109.5 . . ?
H34A C34 H34B 109.5 . . ?
H34A C34 H34C 109.5 . . ?
H34B C34 H34C 109.5 . . ?
C30 C35 H35A 109.5 . . ?
C30 C35 H35B 109.5 . . ?
C30 C35 H35C 109.5 . . ?
H35A C35 H35B 109.5 . . ?
H35A C35 H35C 109.5 . . ?
H35B C35 H35C 109.5 . . ?
C31 C36 H36A 109.5 . . ?
C31 C36 H36B 109.5 . . ?
C31 C36 H36C 109.5 . . ?
H36A C36 H36B 109.5 . . ?
H36A C36 H36C 109.5 . . ?
H36B C36 H36C 109.5 . . ?
C32 C37 H37A 109.5 . . ?
C32 C37 H37B 109.5 . . ?
C32 C37 H37C 109.5 . . ?
H37A C37 H37B 109.5 . . ?
H37A C37 H37C 109.5 . . ?
H37B C37 H37C 109.5 . . ?
C33 C38 H38A 109.5 . . ?
C33 C38 H38B 109.5 . . ?
C33 C38 H38C 109.5 . . ?
H38A C38 H38B 109.5 . . ?
H38A C38 H38C 109.5 . . ?
H38B C38 H38C 109.5 . . ?

loop_
_geom_bond_atom_site_label_1
_geom_bond_atom_site_label_2
_geom_bond_distance
_geom_bond_site_symmetry_2
_geom_bond_publ_flag
Co1 Cl1 2.2229(12) . ?
Co1 Cl2 2.2380(11) . ?
Co1 N1 1.970(3) . ?
Co1 N3 2.040(3) . ?
Co2 Cl3 2.2360(12) . ?
Co2 Cl4 2.2394(12) . ?
Co2 N2 1.962(3) . ?
Co2 N4 2.026(3) . ?
N1 C6 1.387(5) . ?
N1 C7 1.366(5) . ?
N2 C1 1.393(5) . ?
N2 C8 1.366(5) . ?
N3 C9 1.360(5) . ?
N3 C13 1.336(5) . ?
N4 C14 1.357(5) . ?
N4 C18 1.339(5) . ?
C1 C2 1.398(5) . ?
C1 C6 1.399(5) . ?
C2 H2 0.9500 . ?
C2 C3 1.379(5) . ?
C3 H3 0.9500 . ?
C3 C4 1.403(6) . ?
C4 H4 0.9500 . ?
C4 C5 1.374(5) . ?
C5 H5 0.9500 . ?
C5 C6 1.412(5) . ?
C7 C8 1.395(5) . ?
C7 C9 1.484(5) . ?
C8 C14 1.491(5) . ?
C9 C10 1.395(5) . ?
C10 H10 0.9500 . ?
C10 C11 1.378(5) . ?
C11 H11 0.9500 . ?
C11 C12 1.388(6) . ?
C12 H12 0.9500 . ?
C12 C13 1.391(6) . ?
C13 H13 0.9500 . ?
C14 C15 1.388(5) . ?
C15 H15 0.9500 . ?
C15 C16 1.384(6) . ?
C16 H16 0.9500 . ?
C16 C17 1.379(6) . ?
C17 H17 0.9500 . ?
C17 C18 1.376(6) . ?
C18 H18 0.9500 . ?
Co3 C19 2.047(4) . ?
Co3 C20 2.045(4) . ?
Co3 C21 2.044(4) . ?
Co3 C22 2.044(4) . ?
Co3 C23 2.040(4) . ?
Co3 C29 2.037(4) . ?
Co3 C30 2.045(4) . ?
Co3 C31 2.039(4) . ?
Co3 C32 2.052(4) . ?
Co3 C33 2.054(4) . ?
C19 C20 1.436(6) . ?
C19 C23 1.445(6) . ?
C19 C24 1.489(6) . ?
C20 C21 1.436(6) . ?
C20 C25 1.494(6) . ?
C21 C22 1.425(6) . ?
C21 C26 1.492(6) . ?
C22 C23 1.412(6) . ?
C22 C27 1.514(6) . ?
C23 C28 1.500(6) . ?
C24 H24A 0.9800 . ?
C24 H24B 0.9800 . ?
C24 H24C 0.9800 . ?
C25 H25A 0.9800 . ?
C25 H25B 0.9800 . ?
C25 H25C 0.9800 . ?
C26 H26A 0.9800 . ?
C26 H26B 0.9800 . ?
C26 H26C 0.9800 . ?
C27 H27A 0.9800 . ?
C27 H27B 0.9800 . ?
C27 H27C 0.9800 . ?
C28 H28A 0.9800 . ?
C28 H28B 0.9800 . ?
C28 H28C 0.9800 . ?
C29 C30 1.427(6) . ?
C29 C33 1.435(6) . ?
C29 C34 1.491(6) . ?
C30 C31 1.414(6) . ?
C30 C35 1.500(6) . ?
C31 C32 1.437(6) . ?
C31 C36 1.495(6) . ?
C32 C33 1.432(6) . ?
C32 C37 1.494(6) . ?
C33 C38 1.490(6) . ?
C34 H34A 0.9800 . ?
C34 H34B 0.9800 . ?
C34 H34C 0.9800 . ?
C35 H35A 0.9800 . ?
C35 H35B 0.9800 . ?
C35 H35C 0.9800 . ?
C36 H36A 0.9800 . ?
C36 H36B 0.9800 . ?
C36 H36C 0.9800 . ?
C37 H37A 0.9800 . ?
C37 H37B 0.9800 . ?
C37 H37C 0.9800 . ?
C38 H38A 0.9800 . ?
C38 H38B 0.9800 . ?
C38 H38C 0.9800 . ?

loop_
_geom_torsion_atom_site_label_1
_geom_torsion_atom_site_label_2
_geom_torsion_atom_site_label_3
_geom_torsion_atom_site_label_4
_geom_torsion
_geom_torsion_site_symmetry_1
_geom_torsion_site_symmetry_2
_geom_torsion_site_symmetry_3
_geom_torsion_site_symmetry_4
_geom_torsion_publ_flag
Co1 N1 C6 C1 -159.4(3) . . . . ?
Co1 N1 C6 C5 21.9(5) . . . . ?
Co1 N1 C7 C8 154.7(3) . . . . ?
Co1 N1 C7 C9 -27.5(4) . . . . ?
Co1 N3 C9 C7 -8.7(4) . . . . ?
Co1 N3 C9 C10 165.0(3) . . . . ?
Co1 N3 C13 C12 -165.9(3) . . . . ?
Co2 N2 C1 C2 8.2(5) . . . . ?
Co2 N2 C1 C6 -174.6(3) . . . . ?
Co2 N2 C8 C7 168.1(3) . . . . ?
Co2 N2 C8 C14 -16.9(4) . . . . ?
Co2 N4 C14 C8 -8.0(4) . . . . ?
Co2 N4 C14 C15 164.9(3) . . . . ?
Co2 N4 C18 C17 -165.6(3) . . . . ?
N1 C7 C8 N2 12.2(5) . . . . ?
N1 C7 C8 C14 -162.1(3) . . . . ?
N1 C7 C9 N3 23.7(4) . . . . ?
N1 C7 C9 C10 -149.7(4) . . . . ?
N2 C1 C2 C3 178.6(4) . . . . ?
N2 C1 C6 N1 1.9(5) . . . . ?
N2 C1 C6 C5 -179.3(3) . . . . ?
N2 C8 C14 N4 16.1(4) . . . . ?
N2 C8 C14 C15 -156.4(3) . . . . ?
N3 C9 C10 C11 3.3(6) . . . . ?
N4 C14 C15 C16 2.9(5) . . . . ?
C1 N2 C8 C7 -8.4(5) . . . . ?
C1 N2 C8 C14 166.6(3) . . . . ?
C1 C2 C3 C4 0.5(6) . . . . ?
C2 C1 C6 N1 179.1(4) . . . . ?
C2 C1 C6 C5 -2.1(6) . . . . ?
C2 C3 C4 C5 -1.7(6) . . . . ?
C3 C4 C5 C6 0.9(6) . . . . ?
C4 C5 C6 N1 179.8(4) . . . . ?
C4 C5 C6 C1 1.0(6) . . . . ?
C6 N1 C7 C8 -8.3(5) . . . . ?
C6 N1 C7 C9 169.4(3) . . . . ?
C6 C1 C2 C3 1.4(6) . . . . ?
C7 N1 C6 C1 1.5(5) . . . . ?
C7 N1 C6 C5 -177.3(3) . . . . ?
C7 C8 C14 N4 -169.2(3) . . . . ?
C7 C8 C14 C15 18.3(6) . . . . ?
C7 C9 C10 C11 176.3(4) . . . . ?
C8 N2 C1 C2 -175.7(3) . . . . ?
C8 N2 C1 C6 1.5(5) . . . . ?
C8 C7 C9 N3 -158.7(4) . . . . ?
C8 C7 C9 C10 27.9(6) . . . . ?
C8 C14 C15 C16 174.9(3) . . . . ?
C9 N3 C13 C12 0.7(6) . . . . ?
C9 C7 C8 N2 -165.2(3) . . . . ?
C9 C7 C8 C14 20.6(6) . . . . ?
C9 C10 C11 C12 -0.3(6) . . . . ?
C10 C11 C12 C13 -2.4(6) . . . . ?
C11 C12 C13 N3 2.2(6) . . . . ?
C13 N3 C9 C7 -177.2(3) . . . . ?
C13 N3 C9 C10 -3.5(5) . . . . ?
C14 N4 C18 C17 -0.8(6) . . . . ?
C14 C15 C16 C17 -2.2(6) . . . . ?
C15 C16 C17 C18 0.1(6) . . . . ?
C16 C17 C18 N4 1.5(6) . . . . ?
C18 N4 C14 C8 -174.3(3) . . . . ?
C18 N4 C14 C15 -1.5(5) . . . . ?
Co3 C19 C20 C21 59.3(3) . . . . ?
Co3 C19 C20 C25 -122.0(4) . . . . ?
Co3 C19 C23 C22 -59.4(3) . . . . ?
Co3 C19 C23 C28 124.0(4) . . . . ?
Co3 C20 C21 C22 58.9(3) . . . . ?
Co3 C20 C21 C26 -124.2(4) . . . . ?
Co3 C21 C22 C23 58.9(3) . . . . ?
Co3 C21 C22 C27 -122.8(4) . . . . ?
Co3 C22 C23 C19 59.2(3) . . . . ?
Co3 C22 C23 C28 -124.2(4) . . . . ?
Co3 C29 C30 C31 -58.4(3) . . . . ?
Co3 C29 C30 C35 123.7(4) . . . . ?
Co3 C29 C33 C32 59.1(3) . . . . ?
Co3 C29 C33 C38 -122.3(4) . . . . ?
Co3 C30 C31 C32 -60.0(3) . . . . ?
Co3 C30 C31 C36 121.7(4) . . . . ?
Co3 C31 C32 C33 -58.8(3) . . . . ?
Co3 C31 C32 C37 123.2(4) . . . . ?
Co3 C32 C33 C29 -58.6(3) . . . . ?
Co3 C32 C33 C38 122.8(4) . . . . ?
C19 C20 C21 Co3 -59.4(3) . . . . ?
C19 C20 C21 C22 -0.4(4) . . . . ?
C19 C20 C21 C26 176.5(4) . . . . ?
C20 C19 C23 Co3 58.9(3) . . . . ?
C20 C19 C23 C22 -0.5(4) . . . . ?
C20 C19 C23 C28 -177.1(4) . . . . ?
C20 C21 C22 Co3 -58.8(3) . . . . ?
C20 C21 C22 C23 0.1(5) . . . . ?
C20 C21 C22 C27 178.4(4) . . . . ?
C21 C22 C23 Co3 -58.9(3) . . . . ?
C21 C22 C23 C19 0.3(4) . . . . ?
C21 C22 C23 C28 176.9(4) . . . . ?
C23 C19 C20 Co3 -58.7(3) . . . . ?
C23 C19 C20 C21 0.6(4) . . . . ?
C23 C19 C20 C25 179.2(4) . . . . ?
C24 C19 C20 Co3 122.7(4) . . . . ?
C24 C19 C20 C21 -178.0(4) . . . . ?
C24 C19 C20 C25 0.6(7) . . . . ?
C24 C19 C23 Co3 -122.5(4) . . . . ?
C24 C19 C23 C22 178.1(4) . . . . ?
C24 C19 C23 C28 1.6(7) . . . . ?
C25 C20 C21 Co3 122.0(4) . . . . ?
C25 C20 C21 C22 -179.1(4) . . . . ?
C25 C20 C21 C26 -2.2(7) . . . . ?
C26 C21 C22 Co3 124.3(4) . . . . ?
C26 C21 C22 C23 -176.8(4) . . . . ?
C26 C21 C22 C27 1.5(7) . . . . ?
C27 C22 C23 Co3 122.8(4) . . . . ?
C27 C22 C23 C19 -178.0(4) . . . . ?
C27 C22 C23 C28 -1.4(7) . . . . ?
C29 C30 C31 Co3 58.3(3) . . . . ?
C29 C30 C31 C32 -1.7(4) . . . . ?
C29 C30 C31 C36 179.9(4) . . . . ?
C30 C29 C33 Co3 -59.8(3) . . . . ?
C30 C29 C33 C32 -0.7(4) . . . . ?
C30 C29 C33 C38 177.9(4) . . . . ?
C30 C31 C32 Co3 60.0(3) . . . . ?
C30 C31 C32 C33 1.3(4) . . . . ?
C30 C31 C32 C37 -176.8(4) . . . . ?
C31 C32 C33 Co3 58.3(3) . . . . ?
C31 C32 C33 C29 -0.3(4) . . . . ?
C31 C32 C33 C38 -178.9(4) . . . . ?
C33 C29 C30 Co3 60.0(3) . . . . ?
C33 C29 C30 C31 1.5(4) . . . . ?
C33 C29 C30 C35 -176.3(4) . . . . ?
C34 C29 C30 Co3 -122.4(4) . . . . ?
C34 C29 C30 C31 179.1(4) . . . . ?
C34 C29 C30 C35 1.3(7) . . . . ?
C34 C29 C33 Co3 122.6(4) . . . . ?
C34 C29 C33 C32 -178.3(4) . . . . ?
C34 C29 C33 C38 0.3(7) . . . . ?
C35 C30 C31 Co3 -123.8(4) . . . . ?
C35 C30 C31 C32 176.2(4) . . . . ?
C35 C30 C31 C36 -2.1(7) . . . . ?
C36 C31 C32 Co3 -121.6(4) . . . . ?
C36 C31 C32 C33 179.6(4) . . . . ?
C36 C31 C32 C37 1.6(7) . . . . ?
C37 C32 C33 Co3 -123.7(4) . . . . ?
C37 C32 C33 C29 177.7(4) . . . . ?
C37 C32 C33 C38 -1.0(7) . . . . ?
